data_1539749
loop_
_publ_author_name
'Delfino, S.'
'Saccone, A.'
'Borzone, G.'
'Ferro, R.'

_publ_section_title
;
 Thallium alloys of the rare earths: Sm-Tl phase diagram and molar volumes
 of the rare earth thallides
;
_journal_name_full 'Zeitschrift fuer Anorganische und Allgemeine Chemie'
_journal_page_first 184
_journal_page_last 192
_journal_volume 503
_journal_year 1983
_chemical_formula_sum 'Sm Tl'
_space_group_IT_number 123
_symmetry_space_group_name_Hall '-P 4 2'
_symmetry_space_group_name_H-M 'P 4/m m m'
_cell_angle_alpha 90
_cell_angle_beta 90
_cell_angle_gamma 90
_cell_formula_units_Z 2
_cell_length_a 5.057
_cell_length_b 5.057
_cell_length_c 4.322
_cell_volume 110.528
_citation_journal_id_ASTM ZAACAB
_cod_data_source_file Delfino_ZAACAB_1983_65.cif
_cod_data_source_block Sm1Tl1
_cod_original_cell_volume 110.5276
_cod_original_formula_sum 'Sm1 Tl1'
_cod_database_code 1539749

loop_
_symmetry_equiv_pos_as_xyz
x,y,z
-y,x,z
-x,-y,z
y,-x,z
x,-y,-z
y,x,-z
-x,y,-z
-y,-x,-z
-x,-y,-z
y,-x,-z
x,y,-z
-y,x,-z
-x,y,z
-y,-x,z
x,-y,z
y,x,z

loop_
_atom_site_label
_atom_site_type_symbol
_atom_site_fract_x
_atom_site_fract_y
_atom_site_fract_z
_atom_site_occupancy
_atom_site_U_iso_or_equiv
Sm2 Sm 0.5 0.5 0 1 0.0
Tl1 Tl 0 0.5 0.5 1 0.0
Sm1 Sm 0 0 0 1 0.0
